data_7053860
loop_
_publ_author_name
'Mariconda, Annaluisa'
'Grisi, Fabia'
'Costabile, Chiara'
'Falcone, Salvatore'
'Bertolasi, Valerio'
'Longo, Pasquale'

_publ_section_title
;
 Synthesis, characterization and catalytic behaviour of a palladium
 complex bearing a hydroxy-functionalized N-heterocyclic carbene ligand
;
_journal_issue 2
_journal_name_full 'New Journal of Chemistry'
_journal_page_first 762
_journal_paper_doi 10.1039/c3nj01281f
_journal_volume 38
_journal_year 2014
_chemical_formula_moiety '4(C20 H32 Ag N4 O2), 2(Ag2 I4), 2(C2 H3 N)'
_chemical_formula_sum 'C42 H67 Ag4 I4 N9 O4'
_chemical_formula_weight 1701.12
_chemical_name_systematic
;
 ?
;
_space_group_IT_number 2
_symmetry_cell_setting triclinic
_symmetry_space_group_name_Hall '-P 1'
_symmetry_space_group_name_H-M 'P -1'
_atom_sites_solution_hydrogens geom
_atom_sites_solution_primary direct
_atom_sites_solution_secondary difmap
_audit_creation_method SHELXL-97
_cell_angle_alpha 90.3211(4)
_cell_angle_beta 96.9646(4)
_cell_angle_gamma 100.9646(6)
_cell_formula_units_Z 4
_cell_length_a 13.1520(2)
_cell_length_b 13.1920(2)
_cell_length_c 33.6132(5)
_cell_measurement_reflns_used 42000
_cell_measurement_temperature 295
_cell_measurement_theta_max 25.00
_cell_measurement_theta_min 1.83
_cell_volume 5680.76(15)
_computing_cell_refinement 'Denzo SMN (Otwinowski & Minor, 1997)'
_computing_data_collection 'COLLECT (Nonius, 1997)'
_computing_data_reduction 'Denzo SMN (Otwinowski & Minor, 1997)'
_computing_molecular_graphics 'ORTEPIII (Burnett & Johnson, 1996)'
_computing_publication_material 'SHELXL-97 (Sheldrick, 1997), PARST (Nardelli, 1995), PLATON (Spek, 2009)'
_computing_structure_refinement 'SHELXL-97 (Sheldrick, 1997)'
_computing_structure_solution 'SIR97 (Altomare et al., 1999)'
_diffrn_ambient_temperature 295
_diffrn_measured_fraction_theta_full 0.985
_diffrn_measured_fraction_theta_max 0.985
_diffrn_measurement_device_type 'Nonius Kappa CCD'
_diffrn_measurement_method '\f scans and \w scans'
_diffrn_radiation_monochromator graphite
_diffrn_radiation_source 'fine-focus sealed tube'
_diffrn_radiation_type MoK\a
_diffrn_radiation_wavelength 0.71073
_diffrn_reflns_av_R_equivalents 0.0856
_diffrn_reflns_av_sigmaI/netI 0.0818
_diffrn_reflns_limit_h_max 15
_diffrn_reflns_limit_h_min -15
_diffrn_reflns_limit_k_max 15
_diffrn_reflns_limit_k_min -15
_diffrn_reflns_limit_l_max 39
_diffrn_reflns_limit_l_min -29
_diffrn_reflns_number 42000
_diffrn_reflns_theta_full 25.00
_diffrn_reflns_theta_max 25.00
_diffrn_reflns_theta_min 1.83
_exptl_absorpt_coefficient_mu 3.576
_exptl_absorpt_correction_T_max 0.803
_exptl_absorpt_correction_T_min 0.382
_exptl_absorpt_correction_type empirical
_exptl_absorpt_process_details 'SORTAV (R.H. Blessing, Acta Crystallogr., 1995, A51, 33)'
_exptl_crystal_colour colorless
_exptl_crystal_density_diffrn 1.989
_exptl_crystal_density_method 'not measured'
_exptl_crystal_description block
_exptl_crystal_F_000 3256
_exptl_crystal_size_max 0.29
_exptl_crystal_size_mid 0.26
_exptl_crystal_size_min 0.07
_refine_diff_density_max 1.929
_refine_diff_density_min -1.171
_refine_diff_density_rms 0.218
_refine_ls_extinction_method none
_refine_ls_goodness_of_fit_ref 1.026
_refine_ls_hydrogen_treatment constr
_refine_ls_matrix_type fullcycle
_refine_ls_number_parameters 1145
_refine_ls_number_reflns 19721
_refine_ls_number_restraints 0
_refine_ls_restrained_S_all 1.026
_refine_ls_R_factor_all 0.1008
_refine_ls_R_factor_gt 0.0604
_refine_ls_shift/su_max 0.001
_refine_ls_shift/su_mean 0.000
_refine_ls_structure_factor_coef Fsqd
_refine_ls_weighting_details 'calc w=1/[\s^2^(Fo^2^)+(0.0887P)^2^+8.1306P] where P=(Fo^2^+2Fc^2^)/3'
_refine_ls_weighting_scheme calc
_refine_ls_wR_factor_gt 0.1459
_refine_ls_wR_factor_ref 0.1713
_reflns_number_gt 12409
_reflns_number_total 19721
_reflns_threshold_expression I>2sigma(I)
_cod_data_source_file c3nj01281f.txt
_cod_data_source_block Ag
_cod_depositor_comments
;
The following automatic conversions were performed:

'_symmetry_cell_setting' value 'Triclinic' changed to 'triclinic'
according to
/usr/data/users/saulius/automatic-downloads/current/RSC/lib/dictionaries/cif_core.dic
dictionary named 'cif_core.dic' version 2.4.2 from 2011-04-26.

Automatic conversion script
Id: cif_fix_values 2281 2013-09-26 08:29:07Z andrius 
;
_cod_original_sg_symbol_H-M P-1
_cod_database_code 7053860

loop_
_symmetry_equiv_pos_as_xyz
'x, y, z'
'-x, -y, -z'

loop_
_atom_site_label
_atom_site_type_symbol
_atom_site_fract_x
_atom_site_fract_y
_atom_site_fract_z
_atom_site_U_iso_or_equiv
_atom_site_adp_type
_atom_site_occupancy
_atom_site_symmetry_multiplicity
_atom_site_calc_flag
_atom_site_refinement_flags
Ag1 Ag 0.41433(5) 0.07663(5) 0.58425(2) 0.04863(18) Uani 1 1 d .
Ag2 Ag 0.27413(5) 0.30573(5) 0.69417(2) 0.04900(18) Uani 1 1 d .
Ag3 Ag 0.22126(7) 0.13691(7) 0.62519(3) 0.0796(3) Uani 1 1 d .
Ag4 Ag 0.46607(6) 0.23702(7) 0.66058(3) 0.0777(3) Uani 1 1 d .
I1 I 0.02295(5) 0.03190(5) 0.60588(2) 0.06236(19) Uani 1 1 d .
I2 I 0.35008(5) 0.04937(5) 0.68508(2) 0.05981(18) Uani 1 1 d .
I3 I 0.34320(5) 0.31746(5) 0.59574(2) 0.05060(16) Uani 1 1 d .
I4 I 0.67015(5) 0.31174(6) 0.68552(2) 0.0692(2) Uani 1 1 d .
C1A C 0.2688(6) -0.0036(6) 0.5552(3) 0.045(2) Uani 1 1 d .
N1A N 0.2166(5) 0.0213(5) 0.5209(2) 0.0403(17) Uani 1 1 d .
C2A C 0.1360(7) -0.0603(7) 0.5061(3) 0.050(2) Uani 1 1 d .
H2A H 0.0897 -0.0623 0.4828 0.060 Uiso 1 1 calc R
C3A C 0.1399(7) -0.1348(7) 0.5328(3) 0.053(3) Uani 1 1 d .
H3A H 0.0952 -0.1988 0.5315 0.063 Uiso 1 1 calc R
N2A N 0.2212(5) -0.1006(5) 0.5622(2) 0.0472(19) Uani 1 1 d .
C4A C 0.2470(9) -0.1586(7) 0.5972(3) 0.063(3) Uani 1 1 d .
H4A1 H 0.3166 -0.1302 0.6094 0.094 Uiso 1 1 calc R
H4A2 H 0.2428 -0.2295 0.5894 0.094 Uiso 1 1 calc R
H4A3 H 0.1987 -0.1545 0.6162 0.094 Uiso 1 1 calc R
C5A C 0.2410(6) 0.1176(6) 0.5007(3) 0.043(2) Uani 1 1 d .
H5A H 0.2948 0.1640 0.5184 0.051 Uiso 1 1 calc R
C6A C 0.2853(8) 0.1019(7) 0.4627(3) 0.056(3) Uani 1 1 d .
H6A H 0.2342 0.0510 0.4457 0.067 Uiso 1 1 calc R
C7A C 0.3068(9) 0.2024(9) 0.4393(4) 0.075(3) Uani 1 1 d .
H7A1 H 0.3629 0.2515 0.4543 0.091 Uiso 1 1 calc R
H7A2 H 0.3287 0.1877 0.4137 0.091 Uiso 1 1 calc R
C8A C 0.2089(10) 0.2490(8) 0.4325(4) 0.077(4) Uani 1 1 d .
H8A1 H 0.2241 0.3135 0.4187 0.093 Uiso 1 1 calc R
H8A2 H 0.1547 0.2022 0.4156 0.093 Uiso 1 1 calc R
C9A C 0.1707(9) 0.2684(8) 0.4717(4) 0.075(3) Uani 1 1 d .
H9A1 H 0.2238 0.3170 0.4883 0.090 Uiso 1 1 calc R
H9A2 H 0.1085 0.2982 0.4669 0.090 Uiso 1 1 calc R
C10A C 0.1471(7) 0.1705(7) 0.4924(4) 0.059(3) Uani 1 1 d .
H10A H 0.0912 0.1241 0.4761 0.071 Uiso 1 1 calc R
H10B H 0.1224 0.1836 0.5176 0.071 Uiso 1 1 calc R
O1A O 0.3804(6) 0.0615(6) 0.4709(3) 0.081(2) Uani 1 1 d .
C1B C 0.5780(6) 0.1168(7) 0.5949(3) 0.047(2) Uani 1 1 d .
N1B N 0.6427(5) 0.1830(6) 0.5750(2) 0.050(2) Uani 1 1 d .
C2B C 0.7455(7) 0.1708(9) 0.5863(4) 0.066(3) Uani 1 1 d .
H2B H 0.8042 0.2071 0.5762 0.080 Uiso 1 1 calc R
C3B C 0.7452(7) 0.1013(9) 0.6128(4) 0.065(3) Uani 1 1 d .
H3B H 0.8030 0.0785 0.6257 0.078 Uiso 1 1 calc R
N2B N 0.6435(5) 0.0675(6) 0.6184(3) 0.052(2) Uani 1 1 d .
C4B C 0.6097(9) -0.0107(9) 0.6473(4) 0.081(4) Uani 1 1 d .
H4B1 H 0.6036 0.0228 0.6721 0.121 Uiso 1 1 calc R
H4B2 H 0.6602 -0.0546 0.6520 0.121 Uiso 1 1 calc R
H4B3 H 0.5433 -0.0516 0.6369 0.121 Uiso 1 1 calc R
C5B C 0.6104(7) 0.2579(7) 0.5461(3) 0.056(3) Uani 1 1 d .
H5B H 0.5342 0.2478 0.5438 0.067 Uiso 1 1 calc R
C6B C 0.6381(8) 0.2369(8) 0.5048(3) 0.061(3) Uani 1 1 d .
H6B H 0.7142 0.2445 0.5073 0.073 Uiso 1 1 calc R
C7B C 0.6088(11) 0.3185(10) 0.4765(4) 0.093(4) Uani 1 1 d .
H7B1 H 0.5333 0.3088 0.4716 0.112 Uiso 1 1 calc R
H7B2 H 0.6341 0.3089 0.4511 0.112 Uiso 1 1 calc R
C8B C 0.6523(11) 0.4285(10) 0.4922(5) 0.101(5) Uani 1 1 d .
H8B1 H 0.7279 0.4419 0.4940 0.121 Uiso 1 1 calc R
H8B2 H 0.6266 0.4767 0.4737 0.121 Uiso 1 1 calc R
C9B C 0.6202(14) 0.4444(9) 0.5329(5) 0.107(5) Uani 1 1 d .
H9B1 H 0.6516 0.5137 0.5431 0.128 Uiso 1 1 calc R
H9B2 H 0.5450 0.4378 0.5305 0.128 Uiso 1 1 calc R
C10B C 0.6531(10) 0.3678(8) 0.5615(4) 0.083(4) Uani 1 1 d .
H10C H 0.6285 0.3778 0.5871 0.100 Uiso 1 1 calc R
H10D H 0.7287 0.3791 0.5659 0.100 Uiso 1 1 calc R
O1B O 0.5959(6) 0.1361(6) 0.4906(2) 0.082(2) Uani 1 1 d .
C1C C 0.1121(6) 0.2696(6) 0.6818(3) 0.038(2) Uani 1 1 d .
N1C N 0.0464(5) 0.3178(5) 0.6573(2) 0.0422(18) Uani 1 1 d .
C2C C -0.0569(7) 0.2824(7) 0.6642(3) 0.053(3) Uani 1 1 d .
H2C H -0.1157 0.3035 0.6513 0.063 Uiso 1 1 calc R
C3C C -0.0554(7) 0.2130(7) 0.6925(3) 0.053(3) Uani 1 1 d .
H3C H -0.1130 0.1768 0.7033 0.064 Uiso 1 1 calc R
N2C N 0.0476(5) 0.2042(5) 0.7031(2) 0.0472(19) Uani 1 1 d .
C4C C 0.0813(9) 0.1350(8) 0.7336(4) 0.073(3) Uani 1 1 d .
H4C1 H 0.0248 0.0785 0.7362 0.110 Uiso 1 1 calc R
H4C2 H 0.1018 0.1722 0.7588 0.110 Uiso 1 1 calc R
H4C3 H 0.1394 0.1087 0.7258 0.110 Uiso 1 1 calc R
C5C C 0.0802(7) 0.3947(7) 0.6291(3) 0.049(2) Uani 1 1 d .
H5C H 0.1562 0.4031 0.6303 0.059 Uiso 1 1 calc R
C6C C 0.0552(7) 0.4998(6) 0.6397(3) 0.050(2) Uani 1 1 d .
H6C H -0.0205 0.4916 0.6394 0.061 Uiso 1 1 calc R
C7C C 0.0890(9) 0.5778(8) 0.6091(4) 0.072(3) Uani 1 1 d .
H7C1 H 0.1645 0.5907 0.6106 0.086 Uiso 1 1 calc R
H7C2 H 0.0687 0.6424 0.6155 0.086 Uiso 1 1 calc R
C8C C 0.0415(11) 0.5422(8) 0.5662(4) 0.083(4) Uani 1 1 d .
H8C1 H -0.0338 0.5355 0.5639 0.100 Uiso 1 1 calc R
H8C2 H 0.0678 0.5936 0.5476 0.100 Uiso 1 1 calc R
C9C C 0.0682(10) 0.4403(9) 0.5558(3) 0.080(3) Uani 1 1 d .
H9C1 H 0.1430 0.4484 0.5557 0.096 Uiso 1 1 calc R
H9C2 H 0.0343 0.4170 0.5292 0.096 Uiso 1 1 calc R
C10C C 0.0322(8) 0.3605(8) 0.5863(3) 0.061(3) Uani 1 1 d .
H10E H 0.0515 0.2956 0.5796 0.074 Uiso 1 1 calc R
H10F H -0.0432 0.3488 0.5847 0.074 Uiso 1 1 calc R
O1C O 0.1038(6) 0.5352(5) 0.6785(2) 0.072(2) Uani 1 1 d .
C1D C 0.4187(6) 0.3676(6) 0.7296(3) 0.047(2) Uani 1 1 d .
N1D N 0.4774(5) 0.4628(5) 0.7262(2) 0.0474(19) Uani 1 1 d .
C2D C 0.5497(7) 0.4835(8) 0.7600(3) 0.060(3) Uani 1 1 d .
H2D H 0.5998 0.5434 0.7656 0.072 Uiso 1 1 calc R
C3D C 0.5347(8) 0.4031(8) 0.7830(3) 0.064(3) Uani 1 1 d .
H3D H 0.5724 0.3956 0.8077 0.077 Uiso 1 1 calc R
N2D N 0.4537(6) 0.3327(6) 0.7640(2) 0.0493(19) Uani 1 1 d .
C4D C 0.4063(9) 0.2356(8) 0.7816(4) 0.073(3) Uani 1 1 d .
H4D1 H 0.3614 0.2501 0.8005 0.110 Uiso 1 1 calc R
H4D2 H 0.4603 0.2039 0.7950 0.110 Uiso 1 1 calc R
H4D3 H 0.3663 0.1896 0.7607 0.110 Uiso 1 1 calc R
C5D C 0.4620(8) 0.5316(8) 0.6930(3) 0.058(3) Uani 1 1 d .
H5D H 0.4194 0.4888 0.6708 0.069 Uiso 1 1 calc R
C6D C 0.4025(8) 0.6125(8) 0.7029(4) 0.068(3) Uani 1 1 d .
H6D H 0.4444 0.6567 0.7247 0.081 Uiso 1 1 calc R
C7D C 0.3854(9) 0.6793(9) 0.6673(4) 0.080(4) Uani 1 1 d .
H7D1 H 0.3399 0.6378 0.6459 0.095 Uiso 1 1 calc R
H7D2 H 0.3508 0.7338 0.6749 0.095 Uiso 1 1 calc R
C8D C 0.4853(12) 0.7266(10) 0.6521(5) 0.110(5) Uani 1 1 d .
H8D1 H 0.4704 0.7654 0.6284 0.132 Uiso 1 1 calc R
H8D2 H 0.5282 0.7740 0.6723 0.132 Uiso 1 1 calc R
C9D C 0.5429(11) 0.6448(12) 0.6421(5) 0.114(5) Uani 1 1 d .
H9D1 H 0.6088 0.6769 0.6333 0.137 Uiso 1 1 calc R
H9D2 H 0.5024 0.6014 0.6201 0.137 Uiso 1 1 calc R
C10D C 0.5637(9) 0.5774(10) 0.6782(5) 0.099(5) Uani 1 1 d .
H10G H 0.5978 0.5227 0.6704 0.119 Uiso 1 1 calc R
H10H H 0.6095 0.6191 0.6995 0.119 Uiso 1 1 calc R
O1D O 0.3073(6) 0.5670(8) 0.7163(3) 0.104(3) Uani 1 1 d .
Ag5 Ag 0.08582(5) 0.94079(6) 0.91610(2) 0.0581(2) Uani 1 1 d .
Ag6 Ag 0.18000(6) 0.71140(6) 0.78673(3) 0.0606(2) Uani 1 1 d .
Ag7 Ag 0.24483(7) 0.83585(7) 0.87346(4) 0.0861(3) Uani 1 1 d .
Ag8 Ag 0.43295(8) 1.03547(9) 0.86957(3) 0.0942(3) Uani 1 1 d .
I5 I 0.07135(5) 0.69012(5) 0.87971(2) 0.06287(19) Uani 1 1 d .
I6 I 0.45219(5) 0.85405(6) 0.90889(3) 0.0734(2) Uani 1 1 d .
I7 I 0.23422(6) 1.00627(6) 0.82296(3) 0.0761(2) Uani 1 1 d .
I8 I 0.58008(7) 1.21052(8) 0.88215(3) 0.0984(3) Uani 1 1 d .
C1E C 0.0422(8) 0.6938(7) 0.7467(3) 0.055(3) Uani 1 1 d .
N1E N -0.0439(6) 0.6182(6) 0.7458(3) 0.058(2) Uani 1 1 d .
C2E C -0.1132(9) 0.6253(10) 0.7111(4) 0.077(4) Uani 1 1 d .
H2E H -0.1778 0.5829 0.7035 0.093 Uiso 1 1 calc R
C3E C -0.0682(10) 0.7044(10) 0.6916(4) 0.083(4) Uani 1 1 d .
H3E H -0.0952 0.7271 0.6671 0.099 Uiso 1 1 calc R
N2E N 0.0257(7) 0.7477(7) 0.7135(3) 0.066(2) Uani 1 1 d .
C4E C 0.1050(11) 0.8357(10) 0.7016(5) 0.106(5) Uani 1 1 d .
H4E1 H 0.1412 0.8739 0.7252 0.159 Uiso 1 1 calc R
H4E2 H 0.0706 0.8803 0.6846 0.159 Uiso 1 1 calc R
H4E3 H 0.1541 0.8094 0.6875 0.159 Uiso 1 1 calc R
C5E C -0.0600(7) 0.5403(7) 0.7763(3) 0.054(3) Uani 1 1 d .
H5E H -0.0033 0.5598 0.7983 0.064 Uiso 1 1 calc R
C6E C -0.0516(7) 0.4349(7) 0.7601(3) 0.060(3) Uani 1 1 d .
H6E H -0.1062 0.4153 0.7374 0.072 Uiso 1 1 calc R
C7E C -0.0696(9) 0.3557(9) 0.7921(4) 0.074(3) Uani 1 1 d .
H7E1 H -0.0132 0.3717 0.8139 0.089 Uiso 1 1 calc R
H7E2 H -0.0682 0.2881 0.7809 0.089 Uiso 1 1 calc R
C8E C -0.1736(9) 0.3522(9) 0.8085(4) 0.079(3) Uani 1 1 d .
H8E1 H -0.2310 0.3305 0.7874 0.095 Uiso 1 1 calc R
H8E2 H -0.1804 0.3029 0.8298 0.095 Uiso 1 1 calc R
C9E C -0.1765(8) 0.4574(10) 0.8243(4) 0.076(3) Uani 1 1 d .
H9E1 H -0.2431 0.4561 0.8341 0.091 Uiso 1 1 calc R
H9E2 H -0.1222 0.4757 0.8468 0.091 Uiso 1 1 calc R
C10E C -0.1619(8) 0.5377(9) 0.7937(4) 0.070(3) Uani 1 1 d .
H10I H -0.1616 0.6047 0.8058 0.084 Uiso 1 1 calc R
H10J H -0.2197 0.5235 0.7723 0.084 Uiso 1 1 calc R
O1E O 0.0467(5) 0.4365(5) 0.7466(3) 0.074(2) Uani 1 1 d .
C1F C 0.3342(7) 0.7047(7) 0.8084(3) 0.056(3) Uani 1 1 d .
N1F N 0.3689(6) 0.6304(6) 0.8316(3) 0.057(2) Uani 1 1 d .
C2F C 0.4740(9) 0.6383(10) 0.8338(4) 0.077(3) Uani 1 1 d .
H2F H 0.5144 0.5949 0.8468 0.092 Uiso 1 1 calc R
C3F C 0.5069(9) 0.7235(11) 0.8130(4) 0.086(4) Uani 1 1 d .
H3F H 0.5759 0.7515 0.8100 0.104 Uiso 1 1 calc R
N2F N 0.4215(7) 0.7610(6) 0.7972(3) 0.064(2) Uani 1 1 d .
C4F C 0.4226(10) 0.8532(9) 0.7727(4) 0.090(4) Uani 1 1 d .
H4F1 H 0.3532 0.8542 0.7602 0.136 Uiso 1 1 calc R
H4F2 H 0.4678 0.8516 0.7524 0.136 Uiso 1 1 calc R
H4F3 H 0.4475 0.9141 0.7895 0.136 Uiso 1 1 calc R
C5F C 0.3005(9) 0.5475(8) 0.8490(4) 0.068(3) Uani 1 1 d .
H5F H 0.2313 0.5659 0.8472 0.082 Uiso 1 1 calc R
C6F C 0.2882(8) 0.4444(8) 0.8262(4) 0.063(3) Uani 1 1 d .
H6F H 0.3577 0.4272 0.8270 0.075 Uiso 1 1 calc R
C7F C 0.2204(10) 0.3585(9) 0.8458(4) 0.087(4) Uani 1 1 d .
H7F1 H 0.2209 0.2933 0.8324 0.104 Uiso 1 1 calc R
H7F2 H 0.1492 0.3698 0.8425 0.104 Uiso 1 1 calc R
C8F C 0.2568(11) 0.3514(10) 0.8907(5) 0.104(5) Uani 1 1 d .
H8F1 H 0.2073 0.2993 0.9022 0.125 Uiso 1 1 calc R
H8F2 H 0.3239 0.3301 0.8940 0.125 Uiso 1 1 calc R
C9F C 0.2663(12) 0.4529(11) 0.9125(4) 0.097(4) Uani 1 1 d .
H9F1 H 0.2946 0.4475 0.9402 0.117 Uiso 1 1 calc R
H9F2 H 0.1978 0.4703 0.9120 0.117 Uiso 1 1 calc R
C10F C 0.3374(12) 0.5373(10) 0.8928(4) 0.093(4) Uani 1 1 d .
H10K H 0.3410 0.6027 0.9068 0.111 Uiso 1 1 calc R
H10L H 0.4072 0.5222 0.8955 0.111 Uiso 1 1 calc R
O1F O 0.2493(7) 0.4527(6) 0.7851(3) 0.088(3) Uani 1 1 d .
C1G C 0.2202(7) 0.9538(7) 0.9573(3) 0.051(2) Uani 1 1 d .
N1G N 0.2416(6) 0.8910(7) 0.9879(3) 0.061(2) Uani 1 1 d .
C2G C 0.3326(8) 0.9332(10) 1.0120(4) 0.072(3) Uani 1 1 d .
H2G H 0.3640 0.9037 1.0342 0.086 Uiso 1 1 calc R
C3G C 0.3669(9) 1.0267(10) 0.9965(4) 0.079(4) Uani 1 1 d .
H3G H 0.4261 1.0745 1.0066 0.095 Uiso 1 1 calc R
N2G N 0.2992(6) 1.0375(6) 0.9640(3) 0.057(2) Uani 1 1 d .
C4G C 0.3046(9) 1.1277(9) 0.9399(4) 0.079(4) Uani 1 1 d .
H4G1 H 0.2548 1.1128 0.9163 0.119 Uiso 1 1 calc R
H4G2 H 0.3735 1.1471 0.9323 0.119 Uiso 1 1 calc R
H4G3 H 0.2890 1.1835 0.9551 0.119 Uiso 1 1 calc R
C5G C 0.1734(9) 0.7932(8) 0.9961(4) 0.067(3) Uani 1 1 d .
H5G H 0.1179 0.7778 0.9734 0.081 Uiso 1 1 calc R
C6G C 0.1220(11) 0.8047(9) 1.0331(4) 0.079(3) Uani 1 1 d .
H6G H 0.1769 0.8233 1.0558 0.095 Uiso 1 1 calc R
C7G C 0.0537(13) 0.7011(11) 1.0417(5) 0.115(5) Uani 1 1 d .
H7G1 H 0.0264 0.7071 1.0670 0.138 Uiso 1 1 calc R
H7G2 H -0.0050 0.6846 1.0208 0.138 Uiso 1 1 calc R
C8G C 0.1156(16) 0.6142(12) 1.0438(6) 0.133(7) Uani 1 1 d .
H8G1 H 0.1701 0.6276 1.0664 0.160 Uiso 1 1 calc R
H8G2 H 0.0696 0.5496 1.0482 0.160 Uiso 1 1 calc R
C9G C 0.1650(16) 0.6038(11) 1.0057(6) 0.127(6) Uani 1 1 d .
H9G1 H 0.2059 0.5498 1.0085 0.152 Uiso 1 1 calc R
H9G2 H 0.1107 0.5846 0.9832 0.152 Uiso 1 1 calc R
C10G C 0.2345(12) 0.7054(9) 0.9976(4) 0.101(5) Uani 1 1 d .
H10M H 0.2617 0.6997 0.9723 0.121 Uiso 1 1 calc R
H10N H 0.2931 0.7204 1.0186 0.121 Uiso 1 1 calc R
O1G O 0.0644(7) 0.8825(7) 1.0293(3) 0.095(3) Uani 1 1 d .
C1H C -0.0600(7) 0.9692(8) 0.8906(3) 0.055(3) Uani 1 1 d .
N1H N -0.1549(6) 0.9125(6) 0.8959(2) 0.055(2) Uani 1 1 d .
C2H C -0.2330(8) 0.9683(10) 0.8820(4) 0.074(3) Uani 1 1 d .
H2H H -0.3045 0.9476 0.8825 0.089 Uiso 1 1 calc R
C3H C -0.1858(8) 1.0541(10) 0.8685(4) 0.072(3) Uani 1 1 d .
H3H H -0.2180 1.1062 0.8575 0.086 Uiso 1 1 calc R
N2H N -0.0811(6) 1.0553(7) 0.8730(3) 0.063(2) Uani 1 1 d .
C4H C -0.0031(9) 1.1394(9) 0.8611(4) 0.089(4) Uani 1 1 d .
H4H1 H 0.0022 1.1986 0.8785 0.133 Uiso 1 1 calc R
H4H2 H -0.0233 1.1567 0.8340 0.133 Uiso 1 1 calc R
H4H3 H 0.0632 1.1183 0.8630 0.133 Uiso 1 1 calc R
C5H C -0.1702(7) 0.8138(8) 0.9139(4) 0.065(3) Uani 1 1 d .
H5H H -0.1026 0.7920 0.9169 0.078 Uiso 1 1 calc R
C6H C -0.2021(10) 0.8192(9) 0.9560(4) 0.077(3) Uani 1 1 d .
H6H H -0.2678 0.8447 0.9535 0.093 Uiso 1 1 calc R
C7H C -0.2233(12) 0.7128(10) 0.9727(4) 0.095(4) Uani 1 1 d .
H7H1 H -0.2514 0.7170 0.9979 0.115 Uiso 1 1 calc R
H7H2 H -0.1576 0.6894 0.9784 0.115 Uiso 1 1 calc R
C8H C -0.2979(12) 0.6333(11) 0.9455(6) 0.115(6) Uani 1 1 d .
H8H1 H -0.3032 0.5663 0.9577 0.138 Uiso 1 1 calc R
H8H2 H -0.3667 0.6510 0.9426 0.138 Uiso 1 1 calc R
C9H C -0.2634(10) 0.6270(9) 0.9056(5) 0.089(4) Uani 1 1 d .
H9H1 H -0.3157 0.5795 0.8883 0.107 Uiso 1 1 calc R
H9H2 H -0.1989 0.6007 0.9080 0.107 Uiso 1 1 calc R
C10H C -0.2462(9) 0.7321(9) 0.8871(4) 0.084(4) Uani 1 1 d .
H10O H -0.3127 0.7541 0.8817 0.101 Uiso 1 1 calc R
H10P H -0.2194 0.7267 0.8617 0.101 Uiso 1 1 calc R
O1H O -0.1282(7) 0.8902(6) 0.9814(2) 0.089(3) Uani 1 1 d .
C1 C -0.0934(12) 0.8728(11) 0.7880(5) 0.099(4) Uani 1 1 d .
H1I H -0.0645 0.8330 0.8088 0.149 Uiso 1 1 calc R
H1J H -0.0933 0.9407 0.7985 0.149 Uiso 1 1 calc R
H1K H -0.0520 0.8781 0.7662 0.149 Uiso 1 1 calc R
C2 C -0.1909(18) 0.8264(14) 0.7750(6) 0.112(6) Uani 1 1 d .
N1 N -0.2764(17) 0.7860(18) 0.7608(7) 0.201(9) Uani 1 1 d .
C3 C -0.3751(11) 1.1020(14) 0.7689(5) 0.125(6) Uani 1 1 d .
H3I H -0.3812 1.1051 0.7970 0.188 Uiso 1 1 calc R
H3J H -0.4269 1.0463 0.7562 0.188 Uiso 1 1 calc R
H3K H -0.3854 1.1660 0.7571 0.188 Uiso 1 1 calc R
C4 C -0.2709(13) 1.0846(11) 0.7633(5) 0.093(4) Uani 1 1 d .
N2 N -0.1905(12) 1.0756(11) 0.7606(5) 0.140(6) Uani 1 1 d .

loop_
_atom_site_aniso_label
_atom_site_aniso_U_11
_atom_site_aniso_U_22
_atom_site_aniso_U_33
_atom_site_aniso_U_23
_atom_site_aniso_U_13
_atom_site_aniso_U_12
Ag1 0.0283(3) 0.0528(4) 0.0602(5) -0.0004(3) -0.0015(3) 0.0008(3)
Ag2 0.0321(3) 0.0542(4) 0.0571(5) 0.0040(3) -0.0031(3) 0.0047(3)
Ag3 0.0522(5) 0.0803(6) 0.0952(8) 0.0066(5) -0.0102(5) -0.0032(4)
Ag4 0.0474(5) 0.0788(6) 0.0986(8) 0.0048(5) -0.0097(5) 0.0025(4)
I1 0.0372(3) 0.0783(4) 0.0688(5) -0.0168(4) -0.0006(3) 0.0093(3)
I2 0.0486(4) 0.0647(4) 0.0623(5) 0.0013(3) -0.0007(3) 0.0062(3)
I3 0.0432(3) 0.0535(3) 0.0550(4) -0.0037(3) 0.0046(3) 0.0098(3)
I4 0.0366(3) 0.0862(5) 0.0824(6) -0.0232(4) -0.0020(3) 0.0127(3)
C1A 0.031(4) 0.046(5) 0.059(7) -0.004(4) 0.005(4) 0.009(4)
N1A 0.027(3) 0.048(4) 0.044(5) -0.005(3) 0.002(3) 0.003(3)
C2A 0.036(5) 0.054(6) 0.052(6) -0.003(5) -0.002(4) -0.004(4)
C3A 0.033(5) 0.042(5) 0.076(7) -0.011(5) 0.003(5) -0.009(4)
N2A 0.039(4) 0.042(4) 0.060(5) -0.005(4) 0.012(4) 0.003(3)
C4A 0.081(7) 0.052(6) 0.055(7) 0.009(5) 0.010(6) 0.008(5)
C5A 0.037(5) 0.039(5) 0.046(6) -0.001(4) -0.008(4) 0.000(4)
C6A 0.059(6) 0.054(6) 0.058(7) -0.010(5) 0.014(5) 0.012(5)
C7A 0.086(8) 0.086(8) 0.061(8) 0.022(6) 0.035(7) 0.018(7)
C8A 0.093(9) 0.063(7) 0.069(9) 0.013(6) -0.014(7) 0.014(6)
C9A 0.066(7) 0.062(7) 0.097(10) 0.002(6) -0.005(7) 0.025(6)
C10A 0.046(5) 0.049(5) 0.086(8) 0.004(5) 0.013(5) 0.013(4)
O1A 0.057(4) 0.094(5) 0.103(7) 0.008(5) 0.035(4) 0.026(4)
C1B 0.027(4) 0.048(5) 0.064(7) -0.010(5) -0.002(4) 0.009(4)
N1B 0.032(4) 0.051(4) 0.066(6) -0.006(4) 0.006(4) 0.002(3)
C2B 0.021(5) 0.080(8) 0.096(9) -0.015(7) 0.016(5) -0.001(5)
C3B 0.029(5) 0.070(7) 0.094(9) -0.017(7) -0.003(5) 0.011(5)
N2B 0.032(4) 0.056(5) 0.067(6) -0.011(4) -0.004(4) 0.013(3)
C4B 0.075(8) 0.069(7) 0.099(10) 0.020(7) -0.008(7) 0.025(6)
C5B 0.039(5) 0.047(5) 0.080(8) 0.005(5) 0.013(5) 0.002(4)
C6B 0.045(6) 0.083(7) 0.057(7) 0.002(6) 0.014(5) 0.012(5)
C7B 0.088(9) 0.101(10) 0.092(11) 0.009(8) 0.018(8) 0.016(8)
C8B 0.088(9) 0.081(9) 0.129(14) 0.045(9) 0.023(9) -0.001(7)
C9B 0.150(14) 0.057(8) 0.112(13) -0.007(8) 0.033(11) 0.004(8)
C10B 0.096(9) 0.059(7) 0.092(10) -0.009(7) 0.025(8) 0.003(6)
O1B 0.083(5) 0.074(5) 0.083(6) -0.024(4) -0.001(5) 0.011(4)
C1C 0.034(4) 0.039(4) 0.040(5) -0.003(4) 0.000(4) 0.007(4)
N1C 0.024(3) 0.051(4) 0.050(5) 0.000(4) 0.003(3) 0.005(3)
C2C 0.031(5) 0.055(6) 0.069(7) -0.005(5) -0.001(5) 0.004(4)
C3C 0.034(5) 0.059(6) 0.063(7) -0.003(5) 0.009(5) 0.002(4)
N2C 0.041(4) 0.049(4) 0.049(5) 0.003(4) 0.002(4) 0.005(3)
C4C 0.073(7) 0.069(7) 0.081(9) 0.017(6) 0.014(7) 0.020(6)
C5C 0.035(5) 0.055(5) 0.056(6) 0.016(5) 0.005(4) 0.007(4)
C6C 0.042(5) 0.046(5) 0.062(7) -0.007(5) 0.004(5) 0.007(4)
C7C 0.082(8) 0.055(6) 0.079(9) 0.030(6) 0.008(7) 0.015(5)
C8C 0.102(10) 0.062(7) 0.087(10) 0.022(7) 0.006(8) 0.021(6)
C9C 0.087(9) 0.100(9) 0.052(7) 0.011(7) 0.001(6) 0.019(7)
C10C 0.068(7) 0.059(6) 0.057(7) 0.004(5) 0.005(6) 0.012(5)
O1C 0.083(5) 0.063(4) 0.061(5) -0.006(4) -0.004(4) -0.002(4)
C1D 0.027(4) 0.046(5) 0.067(7) -0.006(5) 0.002(4) 0.006(4)
N1D 0.032(4) 0.048(4) 0.061(6) -0.005(4) 0.003(4) 0.007(3)
C2D 0.033(5) 0.063(7) 0.079(8) -0.013(6) 0.001(5) 0.000(4)
C3D 0.051(6) 0.068(7) 0.066(8) -0.008(6) -0.019(5) 0.010(5)
N2D 0.040(4) 0.059(5) 0.044(5) 0.003(4) -0.007(4) 0.006(4)
C4D 0.078(8) 0.064(7) 0.075(8) 0.012(6) -0.003(6) 0.015(6)
C5D 0.052(6) 0.061(6) 0.061(7) 0.004(5) 0.017(5) 0.008(5)
C6D 0.054(6) 0.065(7) 0.082(9) -0.012(6) -0.005(6) 0.016(5)
C7D 0.064(7) 0.071(7) 0.102(10) 0.022(7) -0.002(7) 0.016(6)
C8D 0.109(11) 0.080(9) 0.125(13) 0.032(9) -0.013(10) -0.004(8)
C9D 0.090(10) 0.112(11) 0.150(16) 0.054(11) 0.058(10) 0.017(9)
C10D 0.067(8) 0.091(9) 0.151(14) 0.049(9) 0.049(9) 0.020(7)
O1D 0.064(5) 0.143(8) 0.123(8) 0.049(6) 0.032(5) 0.052(5)
Ag5 0.0388(4) 0.0743(5) 0.0599(5) 0.0047(4) -0.0038(4) 0.0139(3)
Ag6 0.0526(4) 0.0555(4) 0.0698(6) 0.0035(4) 0.0022(4) 0.0041(3)
Ag7 0.0548(5) 0.0829(6) 0.1128(9) 0.0115(6) -0.0021(5) 0.0009(4)
Ag8 0.0798(7) 0.1192(8) 0.0874(8) -0.0034(6) 0.0161(6) 0.0250(6)
I5 0.0467(4) 0.0683(4) 0.0696(5) -0.0202(4) 0.0057(3) 0.0029(3)
I6 0.0504(4) 0.0853(5) 0.0791(6) -0.0225(4) -0.0098(4) 0.0116(3)
I7 0.0680(5) 0.0857(5) 0.0745(6) 0.0139(4) 0.0020(4) 0.0186(4)
I8 0.0642(5) 0.1440(8) 0.0774(6) 0.0269(6) -0.0095(5) 0.0069(5)
C1E 0.058(6) 0.050(6) 0.061(7) -0.002(5) 0.019(5) 0.016(5)
N1E 0.050(5) 0.067(5) 0.055(6) -0.005(4) -0.004(4) 0.015(4)
C2E 0.060(7) 0.097(9) 0.070(9) -0.021(7) -0.019(6) 0.021(6)
C3E 0.087(9) 0.091(9) 0.076(9) 0.028(8) -0.003(8) 0.037(7)
N2E 0.072(6) 0.068(6) 0.062(6) 0.009(5) 0.007(5) 0.027(5)
C4E 0.118(12) 0.089(9) 0.111(12) 0.049(9) 0.023(10) 0.013(8)
C5E 0.038(5) 0.061(6) 0.054(7) -0.005(5) -0.004(5) -0.004(4)
C6E 0.040(5) 0.062(6) 0.073(8) -0.008(6) -0.002(5) 0.003(4)
C7E 0.066(7) 0.070(7) 0.085(9) 0.007(6) 0.012(7) 0.012(6)
C8E 0.065(7) 0.079(8) 0.087(9) -0.004(7) 0.017(7) -0.005(6)
C9E 0.050(6) 0.107(9) 0.066(8) -0.022(7) 0.009(6) 0.001(6)
C10E 0.063(7) 0.074(7) 0.073(8) -0.020(6) 0.015(6) 0.011(6)
O1E 0.040(4) 0.077(5) 0.108(7) -0.010(4) 0.016(4) 0.016(3)
C1F 0.050(6) 0.050(6) 0.065(7) -0.005(5) 0.007(5) 0.002(5)
N1F 0.042(5) 0.063(5) 0.067(6) -0.004(5) 0.009(4) 0.006(4)
C2F 0.069(8) 0.089(9) 0.073(9) -0.018(7) 0.002(7) 0.022(7)
C3F 0.052(7) 0.103(10) 0.104(11) -0.029(9) 0.007(7) 0.016(7)
N2F 0.055(5) 0.057(5) 0.075(7) -0.006(5) 0.021(5) -0.007(4)
C4F 0.089(9) 0.080(8) 0.101(11) 0.007(8) 0.036(8) -0.004(7)
C5F 0.065(7) 0.063(7) 0.079(9) 0.010(6) 0.003(6) 0.022(5)
C6F 0.045(6) 0.059(6) 0.085(9) 0.003(6) 0.007(6) 0.016(5)
C7F 0.080(8) 0.063(7) 0.115(12) 0.011(7) 0.003(8) 0.012(6)
C8F 0.091(10) 0.072(9) 0.140(14) 0.048(9) -0.006(9) 0.004(7)
C9F 0.115(11) 0.102(10) 0.071(9) 0.021(8) 0.007(8) 0.012(8)
C10F 0.124(11) 0.076(8) 0.069(9) 0.009(7) -0.004(8) 0.006(8)
O1F 0.084(6) 0.099(6) 0.067(6) -0.009(5) -0.013(5) -0.004(5)
C1G 0.034(5) 0.063(6) 0.057(7) -0.009(5) -0.006(5) 0.020(4)
N1G 0.054(5) 0.071(6) 0.056(6) -0.011(5) -0.009(4) 0.021(4)
C2G 0.056(7) 0.088(8) 0.065(8) -0.011(6) -0.027(6) 0.025(6)
C3G 0.052(7) 0.101(10) 0.080(9) -0.038(8) -0.016(6) 0.021(6)
N2G 0.043(4) 0.066(5) 0.059(6) -0.022(4) -0.002(4) 0.010(4)
C4G 0.085(8) 0.073(8) 0.075(9) -0.004(7) 0.027(7) -0.006(6)
C5G 0.075(7) 0.063(7) 0.062(8) 0.002(6) -0.007(6) 0.017(6)
C6G 0.099(9) 0.081(8) 0.060(8) 0.010(6) 0.014(7) 0.021(7)
C7G 0.140(14) 0.092(10) 0.111(13) 0.006(9) 0.022(11) 0.013(10)
C8G 0.189(19) 0.086(11) 0.115(15) 0.038(10) -0.018(14) 0.023(11)
C9G 0.194(19) 0.073(10) 0.113(15) 0.005(9) -0.001(13) 0.042(11)
C10G 0.147(13) 0.073(8) 0.086(10) -0.008(7) -0.020(9) 0.049(9)
O1G 0.092(6) 0.091(6) 0.112(8) 0.004(5) 0.030(6) 0.033(5)
C1H 0.049(6) 0.066(6) 0.048(6) 0.004(5) 0.006(5) 0.005(5)
N1H 0.043(4) 0.069(5) 0.053(5) 0.014(4) 0.006(4) 0.013(4)
C2H 0.035(5) 0.106(9) 0.080(9) 0.014(7) -0.006(6) 0.021(6)
C3H 0.050(6) 0.089(8) 0.077(9) 0.022(7) -0.004(6) 0.023(6)
N2H 0.048(5) 0.083(6) 0.058(6) 0.009(5) -0.009(4) 0.024(4)
C4H 0.068(8) 0.083(8) 0.108(11) 0.029(8) 0.003(7) 0.001(6)
C5H 0.036(5) 0.079(7) 0.080(9) 0.002(6) 0.003(5) 0.015(5)
C6H 0.074(8) 0.077(8) 0.085(10) 0.004(7) 0.025(7) 0.017(6)
C7H 0.124(12) 0.088(9) 0.083(10) 0.017(8) 0.048(9) 0.021(8)
C8H 0.091(10) 0.081(9) 0.172(18) 0.007(10) 0.043(11) 0.000(8)
C9H 0.077(8) 0.060(7) 0.122(13) -0.017(8) 0.006(8) -0.002(6)
C10H 0.068(8) 0.079(8) 0.098(10) -0.015(7) -0.001(7) 0.004(6)
O1H 0.117(7) 0.087(6) 0.057(5) 0.000(4) 0.008(5) 0.010(5)
C1 0.105(12) 0.087(9) 0.105(12) -0.016(8) 0.021(10) 0.013(8)
C2 0.133(15) 0.108(13) 0.117(15) 0.024(11) 0.060(13) 0.052(12)
N1 0.159(18) 0.21(2) 0.22(2) -0.026(17) 0.025(17) 0.018(16)
C3 0.070(9) 0.179(16) 0.111(13) -0.010(11) 0.007(9) -0.012(10)
C4 0.092(10) 0.087(9) 0.100(11) 0.021(8) 0.033(10) 0.004(8)
N2 0.121(12) 0.124(11) 0.198(17) 0.063(10) 0.079(12) 0.041(9)

loop_
_atom_type_symbol
_atom_type_description
_atom_type_scat_dispersion_real
_atom_type_scat_dispersion_imag
_atom_type_scat_source
C C 0.0033 0.0016 'International Tables Vol C Tables 4.2.6.8 and 6.1.1.4'
Ag Ag -0.8971 1.1015 'International Tables Vol C Tables 4.2.6.8 and 6.1.1.4'
I I -0.4742 1.8119 'International Tables Vol C Tables 4.2.6.8 and 6.1.1.4'
N N 0.0061 0.0033 'International Tables Vol C Tables 4.2.6.8 and 6.1.1.4'
O O 0.0106 0.0060 'International Tables Vol C Tables 4.2.6.8 and 6.1.1.4'
H H 0.0000 0.0000 'International Tables Vol C Tables 4.2.6.8 and 6.1.1.4'

loop_
_geom_angle_atom_site_label_1
_geom_angle_atom_site_label_2
_geom_angle_atom_site_label_3
_geom_angle
C1B Ag1 C1A 155.5(3)
C1B Ag1 Ag4 74.2(3)
C1A Ag1 Ag4 130.2(2)
C1B Ag1 Ag3 135.5(3)
C1A Ag1 Ag3 68.9(2)
Ag4 Ag1 Ag3 61.33(3)
C1C Ag2 C1D 155.0(4)
C1C Ag2 Ag3 73.0(2)
C1D Ag2 Ag3 130.4(2)
C1C Ag2 Ag4 136.5(2)
C1D Ag2 Ag4 67.7(3)
Ag3 Ag2 Ag4 63.49(3)
I1 Ag3 I3 134.36(4)
I1 Ag3 I2 116.56(4)
I3 Ag3 I2 108.97(3)
I1 Ag3 Ag2 120.49(4)
I3 Ag3 Ag2 72.14(3)
I2 Ag3 Ag2 76.75(3)
I1 Ag3 Ag1 121.47(4)
I3 Ag3 Ag1 69.76(3)
I2 Ag3 Ag1 71.68(3)
Ag2 Ag3 Ag1 117.76(3)
I1 Ag3 Ag4 170.52(4)
I3 Ag3 Ag4 55.11(3)
I2 Ag3 Ag4 54.03(3)
Ag2 Ag3 Ag4 58.81(3)
Ag1 Ag3 Ag4 59.13(3)
I4 Ag4 I2 125.05(4)
I4 Ag4 I3 125.03(4)
I2 Ag4 I3 109.21(3)
I4 Ag4 Ag2 126.11(4)
I2 Ag4 Ag2 76.56(3)
I3 Ag4 Ag2 71.29(3)
I4 Ag4 Ag1 116.63(4)
I2 Ag4 Ag1 72.26(3)
I3 Ag4 Ag1 69.70(3)
Ag2 Ag4 Ag1 117.04(3)
I4 Ag4 Ag3 176.16(5)
I2 Ag4 Ag3 54.90(3)
I3 Ag4 Ag3 54.48(2)
Ag2 Ag4 Ag3 57.70(3)
Ag1 Ag4 Ag3 59.53(3)
Ag4 I2 Ag3 71.07(3)
Ag3 I3 Ag4 70.40(3)
N1A C1A N2A 105.0(7)
N1A C1A Ag1 127.1(6)
N2A C1A Ag1 126.5(6)
C1A N1A C2A 111.1(7)
C1A N1A C5A 125.4(7)
C2A N1A C5A 123.5(7)
C3A C2A N1A 105.2(8)
C3A C2A H2A 127.4
N1A C2A H2A 127.4
C2A C3A N2A 108.2(7)
C2A C3A H3A 125.9
N2A C3A H3A 125.9
C1A N2A C3A 110.4(8)
C1A N2A C4A 125.2(8)
C3A N2A C4A 124.2(8)
N2A C4A H4A1 109.5
N2A C4A H4A2 109.5
H4A1 C4A H4A2 109.5
N2A C4A H4A3 109.5
H4A1 C4A H4A3 109.5
H4A2 C4A H4A3 109.5
N1A C5A C6A 110.9(7)
N1A C5A C10A 112.7(7)
C6A C5A C10A 110.5(8)
N1A C5A H5A 107.5
C6A C5A H5A 107.5
C10A C5A H5A 107.5
O1A C6A C5A 110.9(8)
O1A C6A C7A 109.6(8)
C5A C6A C7A 112.1(8)
O1A C6A H6A 108.1
C5A C6A H6A 108.1
C7A C6A H6A 108.1
C8A C7A C6A 110.2(9)
C8A C7A H7A1 109.6
C6A C7A H7A1 109.6
C8A C7A H7A2 109.6
C6A C7A H7A2 109.6
H7A1 C7A H7A2 108.1
C9A C8A C7A 110.7(9)
C9A C8A H8A1 109.5
C7A C8A H8A1 109.5
C9A C8A H8A2 109.5
C7A C8A H8A2 109.5
H8A1 C8A H8A2 108.1
C10A C9A C8A 109.4(9)
C10A C9A H9A1 109.8
C8A C9A H9A1 109.8
C10A C9A H9A2 109.8
C8A C9A H9A2 109.8
H9A1 C9A H9A2 108.2
C9A C10A C5A 113.3(8)
C9A C10A H10A 108.9
C5A C10A H10A 108.9
C9A C10A H10B 108.9
C5A C10A H10B 108.9
H10A C10A H10B 107.7
N1B C1B N2B 103.3(7)
N1B C1B Ag1 128.4(7)
N2B C1B Ag1 127.3(7)
C1B N1B C2B 109.6(8)
C1B N1B C5B 125.2(7)
C2B N1B C5B 125.3(9)
C3B C2B N1B 108.6(9)
C3B C2B H2B 125.7
N1B C2B H2B 125.7
C2B C3B N2B 106.5(9)
C2B C3B H3B 126.8
N2B C3B H3B 126.8
C1B N2B C3B 112.1(9)
C1B N2B C4B 124.2(8)
C3B N2B C4B 123.6(9)
N2B C4B H4B1 109.5
N2B C4B H4B2 109.5
H4B1 C4B H4B2 109.5
N2B C4B H4B3 109.5
H4B1 C4B H4B3 109.5
H4B2 C4B H4B3 109.5
N1B C5B C6B 111.3(8)
N1B C5B C10B 110.9(9)
C6B C5B C10B 113.3(9)
N1B C5B H5B 107.0
C6B C5B H5B 107.0
C10B C5B H5B 107.0
O1B C6B C5B 112.5(8)
O1B C6B C7B 113.3(10)
C5B C6B C7B 109.6(9)
O1B C6B H6B 107.0
C5B C6B H6B 107.0
C7B C6B H6B 107.0
C6B C7B C8B 113.7(11)
C6B C7B H7B1 108.8
C8B C7B H7B1 108.8
C6B C7B H7B2 108.8
C8B C7B H7B2 108.8
H7B1 C7B H7B2 107.7
C9B C8B C7B 110.4(11)
C9B C8B H8B1 109.6
C7B C8B H8B1 109.6
C9B C8B H8B2 109.6
C7B C8B H8B2 109.6
H8B1 C8B H8B2 108.1
C10B C9B C8B 111.2(12)
C10B C9B H9B1 109.4
C8B C9B H9B1 109.4
C10B C9B H9B2 109.4
C8B C9B H9B2 109.4
H9B1 C9B H9B2 108.0
C9B C10B C5B 111.6(11)
C9B C10B H10C 109.3
C5B C10B H10C 109.3
C9B C10B H10D 109.3
C5B C10B H10D 109.3
H10C C10B H10D 108.0
N2C C1C N1C 104.4(7)
N2C C1C Ag2 125.2(6)
N1C C1C Ag2 129.3(6)
C1C N1C C2C 110.2(8)
C1C N1C C5C 124.3(7)
C2C N1C C5C 125.5(7)
C3C C2C N1C 107.1(8)
C3C C2C H2C 126.4
N1C C2C H2C 126.4
C2C C3C N2C 107.6(8)
C2C C3C H3C 126.2
N2C C3C H3C 126.2
C1C N2C C3C 110.7(7)
C1C N2C C4C 125.3(8)
C3C N2C C4C 124.0(8)
N2C C4C H4C1 109.5
N2C C4C H4C2 109.5
H4C1 C4C H4C2 109.5
N2C C4C H4C3 109.5
H4C1 C4C H4C3 109.5
H4C2 C4C H4C3 109.5
N1C C5C C10C 111.2(7)
N1C C5C C6C 111.8(8)
C10C C5C C6C 110.2(8)
N1C C5C H5C 107.8
C10C C5C H5C 107.8
C6C C5C H5C 107.8
O1C C6C C7C 110.2(8)
O1C C6C C5C 110.9(8)
C7C C6C C5C 110.5(9)
O1C C6C H6C 108.4
C7C C6C H6C 108.4
C5C C6C H6C 108.4
C6C C7C C8C 112.6(9)
C6C C7C H7C1 109.1
C8C C7C H7C1 109.1
C6C C7C H7C2 109.1
C8C C7C H7C2 109.1
H7C1 C7C H7C2 107.8
C9C C8C C7C 110.6(9)
C9C C8C H8C1 109.5
C7C C8C H8C1 109.5
C9C C8C H8C2 109.5
C7C C8C H8C2 109.5
H8C1 C8C H8C2 108.1
C8C C9C C10C 110.0(10)
C8C C9C H9C1 109.7
C10C C9C H9C1 109.7
C8C C9C H9C2 109.7
C10C C9C H9C2 109.7
H9C1 C9C H9C2 108.2
C9C C10C C5C 112.1(9)
C9C C10C H10E 109.2
C5C C10C H10E 109.2
C9C C10C H10F 109.2
C5C C10C H10F 109.2
H10E C10C H10F 107.9
N2D C1D N1D 106.6(8)
N2D C1D Ag2 125.8(6)
N1D C1D Ag2 125.8(7)
C1D N1D C2D 108.0(8)
C1D N1D C5D 124.9(8)
C2D N1D C5D 127.0(8)
C3D C2D N1D 107.6(8)
C3D C2D H2D 126.2
N1D C2D H2D 126.2
C2D C3D N2D 107.4(9)
C2D C3D H3D 126.3
N2D C3D H3D 126.3
C1D N2D C3D 110.5(8)
C1D N2D C4D 125.0(8)
C3D N2D C4D 124.3(9)
N2D C4D H4D1 109.5
N2D C4D H4D2 109.5
H4D1 C4D H4D2 109.5
N2D C4D H4D3 109.5
H4D1 C4D H4D3 109.5
H4D2 C4D H4D3 109.5
N1D C5D C6D 112.6(9)
N1D C5D C10D 111.3(9)
C6D C5D C10D 112.1(9)
N1D C5D H5D 106.8
C6D C5D H5D 106.8
C10D C5D H5D 106.8
O1D C6D C5D 110.7(9)
O1D C6D C7D 111.5(9)
C5D C6D C7D 110.7(10)
O1D C6D H6D 107.9
C5D C6D H6D 107.9
C7D C6D H6D 107.9
C8D C7D C6D 112.3(10)
C8D C7D H7D1 109.1
C6D C7D H7D1 109.1
C8D C7D H7D2 109.1
C6D C7D H7D2 109.1
H7D1 C7D H7D2 107.9
C9D C8D C7D 110.3(11)
C9D C8D H8D1 109.6
C7D C8D H8D1 109.6
C9D C8D H8D2 109.6
C7D C8D H8D2 109.6
H8D1 C8D H8D2 108.1
C8D C9D C10D 111.7(14)
C8D C9D H9D1 109.3
C10D C9D H9D1 109.3
C8D C9D H9D2 109.3
C10D C9D H9D2 109.3
H9D1 C9D H9D2 107.9
C5D C10D C9D 109.4(10)
C5D C10D H10G 109.8
C9D C10D H10G 109.8
C5D C10D H10H 109.8
C9D C10D H10H 109.8
H10G C10D H10H 108.2
C1G Ag5 C1H 157.8(4)
C1G Ag5 Ag7 74.0(3)
C1H Ag5 Ag7 127.4(3)
C1F Ag6 C1E 158.9(4)
C1F Ag6 Ag7 70.4(3)
C1E Ag6 Ag7 130.4(3)
I5 Ag7 I6 131.53(5)
I5 Ag7 I7 120.53(4)
I6 Ag7 I7 107.93(4)
I5 Ag7 Ag5 71.77(3)
I6 Ag7 Ag5 120.00(4)
I7 Ag7 Ag5 80.51(3)
I5 Ag7 Ag8 171.56(5)
I6 Ag7 Ag8 53.81(3)
I7 Ag7 Ag8 54.84(3)
Ag5 Ag7 Ag8 99.97(4)
I5 Ag7 Ag6 72.69(3)
I6 Ag7 Ag6 117.18(4)
I7 Ag7 Ag6 80.76(4)
Ag5 Ag7 Ag6 122.78(3)
Ag8 Ag7 Ag6 111.65(4)
I8 Ag8 I6 122.46(5)
I8 Ag8 I7 128.59(5)
I6 Ag8 I7 108.73(4)
I8 Ag8 Ag7 167.80(5)
I6 Ag8 Ag7 54.58(3)
I7 Ag8 Ag7 54.88(3)
Ag8 I6 Ag7 71.62(4)
Ag8 I7 Ag7 70.29(3)
N2E C1E N1E 105.1(9)
N2E C1E Ag6 126.8(8)
N1E C1E Ag6 127.6(7)
C1E N1E C2E 110.0(9)
C1E N1E C5E 124.3(8)
C2E N1E C5E 125.7(9)
C3E C2E N1E 106.0(10)
C3E C2E H2E 127.0
N1E C2E H2E 127.0
C2E C3E N2E 108.5(10)
C2E C3E H3E 125.8
N2E C3E H3E 125.8
C1E N2E C3E 110.2(10)
C1E N2E C4E 122.8(10)
C3E N2E C4E 126.7(10)
N2E C4E H4E1 109.5
N2E C4E H4E2 109.5
H4E1 C4E H4E2 109.5
N2E C4E H4E3 109.5
H4E1 C4E H4E3 109.5
H4E2 C4E H4E3 109.5
N1E C5E C6E 110.8(9)
N1E C5E C10E 112.2(8)
C6E C5E C10E 112.0(8)
N1E C5E H5E 107.2
C6E C5E H5E 107.2
C10E C5E H5E 107.2
O1E C6E C7E 110.3(9)
O1E C6E C5E 111.5(8)
C7E C6E C5E 109.8(10)
O1E C6E H6E 108.4
C7E C6E H6E 108.4
C5E C6E H6E 108.4
C6E C7E C8E 112.7(10)
C6E C7E H7E1 109.1
C8E C7E H7E1 109.1
C6E C7E H7E2 109.1
C8E C7E H7E2 109.1
H7E1 C7E H7E2 107.8
C9E C8E C7E 108.6(9)
C9E C8E H8E1 110.0
C7E C8E H8E1 110.0
C9E C8E H8E2 110.0
C7E C8E H8E2 110.0
H8E1 C8E H8E2 108.4
C10E C9E C8E 112.9(10)
C10E C9E H9E1 109.0
C8E C9E H9E1 109.0
C10E C9E H9E2 109.0
C8E C9E H9E2 109.0
H9E1 C9E H9E2 107.8
C9E C10E C5E 111.0(9)
C9E C10E H10I 109.4
C5E C10E H10I 109.4
C9E C10E H10J 109.4
C5E C10E H10J 109.4
H10I C10E H10J 108.0
N2F C1F N1F 103.9(9)
N2F C1F Ag6 127.6(8)
N1F C1F Ag6 127.5(7)
C2F N1F C1F 112.2(9)
C2F N1F C5F 123.8(10)
C1F N1F C5F 123.8(8)
C3F C2F N1F 104.9(11)
C3F C2F H2F 127.6
N1F C2F H2F 127.6
C2F C3F N2F 108.2(11)
C2F C3F H3F 125.9
N2F C3F H3F 125.9
C1F N2F C3F 110.7(10)
C1F N2F C4F 123.3(10)
C3F N2F C4F 125.9(10)
N2F C4F H4F1 109.5
N2F C4F H4F2 109.5
H4F1 C4F H4F2 109.5
N2F C4F H4F3 109.5
H4F1 C4F H4F3 109.5
H4F2 C4F H4F3 109.5
N1F C5F C10F 111.0(9)
N1F C5F C6F 112.3(10)
C10F C5F C6F 110.8(9)
N1F C5F H5F 107.5
C10F C5F H5F 107.5
C6F C5F H5F 107.5
O1F C6F C7F 111.5(9)
O1F C6F C5F 111.0(8)
C7F C6F C5F 111.3(10)
O1F C6F H6F 107.6
C7F C6F H6F 107.6
C5F C6F H6F 107.6
C6F C7F C8F 112.8(10)
C6F C7F H7F1 109.0
C8F C7F H7F1 109.0
C6F C7F H7F2 109.0
C8F C7F H7F2 109.0
H7F1 C7F H7F2 107.8
C9F C8F C7F 111.5(10)
C9F C8F H8F1 109.3
C7F C8F H8F1 109.3
C9F C8F H8F2 109.3
C7F C8F H8F2 109.3
H8F1 C8F H8F2 108.0
C8F C9F C10F 110.2(12)
C8F C9F H9F1 109.6
C10F C9F H9F1 109.6
C8F C9F H9F2 109.6
C10F C9F H9F2 109.6
H9F1 C9F H9F2 108.1
C5F C10F C9F 112.7(11)
C5F C10F H10K 109.1
C9F C10F H10K 109.1
C5F C10F H10L 109.1
C9F C10F H10L 109.1
H10K C10F H10L 107.8
N1G C1G N2G 103.4(8)
N1G C1G Ag5 129.0(7)
N2G C1G Ag5 126.7(7)
C1G N1G C2G 111.6(9)
C1G N1G C5G 124.7(8)
C2G N1G C5G 123.6(10)
C3G C2G N1G 105.6(10)
C3G C2G H2G 127.2
N1G C2G H2G 127.2
N2G C3G C2G 107.5(10)
N2G C3G H3G 126.3
C2G C3G H3G 126.3
C3G N2G C1G 111.9(10)
C3G N2G C4G 125.3(10)
C1G N2G C4G 122.7(9)
N2G C4G H4G1 109.5
N2G C4G H4G2 109.5
H4G1 C4G H4G2 109.5
N2G C4G H4G3 109.5
H4G1 C4G H4G3 109.5
H4G2 C4G H4G3 109.5
N1G C5G C6G 110.6(9)
N1G C5G C10G 110.0(10)
C6G C5G C10G 114.0(10)
N1G C5G H5G 107.3
C6G C5G H5G 107.3
C10G C5G H5G 107.3
O1G C6G C5G 111.4(10)
O1G C6G C7G 111.3(12)
C5G C6G C7G 109.7(11)
O1G C6G H6G 108.1
C5G C6G H6G 108.1
C7G C6G H6G 108.1
C8G C7G C6G 111.4(14)
C8G C7G H7G1 109.4
C6G C7G H7G1 109.4
C8G C7G H7G2 109.4
C6G C7G H7G2 109.4
H7G1 C7G H7G2 108.0
C9G C8G C7G 112.1(13)
C9G C8G H8G1 109.2
C7G C8G H8G1 109.2
C9G C8G H8G2 109.2
C7G C8G H8G2 109.2
H8G1 C8G H8G2 107.9
C10G C9G C8G 109.9(13)
C10G C9G H9G1 109.7
C8G C9G H9G1 109.7
C10G C9G H9G2 109.7
C8G C9G H9G2 109.7
H9G1 C9G H9G2 108.2
C9G C10G C5G 110.7(13)
C9G C10G H10M 109.5
C5G C10G H10M 109.5
C9G C10G H10N 109.5
C5G C10G H10N 109.5
H10M C10G H10N 108.1
N2H C1H N1H 104.7(8)
N2H C1H Ag5 127.9(7)
N1H C1H Ag5 126.1(7)
C1H N1H C2H 109.1(9)
C1H N1H C5H 124.2(8)
C2H N1H C5H 126.6(9)
C3H C2H N1H 106.7(9)
C3H C2H H2H 126.7
N1H C2H H2H 126.7
C2H C3H N2H 108.8(10)
C2H C3H H3H 125.6
N2H C3H H3H 125.6
C1H N2H C3H 110.7(9)
C1H N2H C4H 124.8(9)
C3H N2H C4H 124.5(9)
N2H C4H H4H1 109.5
N2H C4H H4H2 109.5
H4H1 C4H H4H2 109.5
N2H C4H H4H3 109.5
H4H1 C4H H4H3 109.5
H4H2 C4H H4H3 109.5
N1H C5H C10H 112.1(10)
N1H C5H C6H 112.1(9)
C10H C5H C6H 111.9(10)
N1H C5H H5H 106.8
C10H C5H H5H 106.8
C6H C5H H5H 106.8
O1H C6H C7H 113.1(11)
O1H C6H C5H 111.7(9)
C7H C6H C5H 110.0(10)
O1H C6H H6H 107.2
C7H C6H H6H 107.2
C5H C6H H6H 107.2
C6H C7H C8H 114.8(13)
C6H C7H H7H1 108.6
C8H C7H H7H1 108.6
C6H C7H H7H2 108.6
C8H C7H H7H2 108.6
H7H1 C7H H7H2 107.5
C9H C8H C7H 111.7(11)
C9H C8H H8H1 109.3
C7H C8H H8H1 109.3
C9H C8H H8H2 109.3
C7H C8H H8H2 109.3
H8H1 C8H H8H2 107.9
C8H C9H C10H 110.7(11)
C8H C9H H9H1 109.5
C10H C9H H9H1 109.5
C8H C9H H9H2 109.5
C10H C9H H9H2 109.5
H9H1 C9H H9H2 108.1
C9H C10H C5H 112.9(11)
C9H C10H H10O 109.0
C5H C10H H10O 109.0
C9H C10H H10P 109.0
C5H C10H H10P 109.0
H10O C10H H10P 107.8
C2 C1 H1I 109.5
C2 C1 H1J 109.5
H1I C1 H1J 109.5
C2 C1 H1K 109.5
H1I C1 H1K 109.5
H1J C1 H1K 109.5
N1 C2 C1 176(2)
C4 C3 H3I 109.5
C4 C3 H3J 109.5
H3I C3 H3J 109.5
C4 C3 H3K 109.5
H3I C3 H3K 109.5
H3J C3 H3K 109.5
N2 C4 C3 176(2)

loop_
_geom_bond_atom_site_label_1
_geom_bond_atom_site_label_2
_geom_bond_distance
Ag1 C1B 2.102(8)
Ag1 C1A 2.122(8)
Ag1 Ag4 3.2389(13)
Ag1 Ag3 3.2524(13)
Ag2 C1C 2.083(8)
Ag2 C1D 2.132(8)
Ag2 Ag3 3.1275(13)
Ag2 Ag4 3.1653(12)
Ag3 I1 2.7106(10)
Ag3 I3 2.8606(11)
Ag3 I2 2.8635(11)
Ag3 Ag4 3.3108(12)
Ag4 I4 2.7051(10)
Ag4 I2 2.8327(11)
Ag4 I3 2.8828(11)
C1A N1A 1.342(11)
C1A N2A 1.349(11)
N1A C2A 1.400(10)
N1A C5A 1.444(11)
C2A C3A 1.337(13)
C2A H2A 0.9300
C3A N2A 1.372(11)
C3A H3A 0.9300
N2A C4A 1.448(12)
C4A H4A1 0.9600
C4A H4A2 0.9600
C4A H4A3 0.9600
C5A C6A 1.495(13)
C5A C10A 1.529(12)
C5A H5A 0.9800
C6A O1A 1.447(12)
C6A C7A 1.542(14)
C6A H6A 0.9800
C7A C8A 1.524(16)
C7A H7A1 0.9700
C7A H7A2 0.9700
C8A C9A 1.503(16)
C8A H8A1 0.9700
C8A H8A2 0.9700
C9A C10A 1.469(14)
C9A H9A1 0.9700
C9A H9A2 0.9700
C10A H10A 0.9700
C10A H10B 0.9700
C1B N1B 1.339(11)
C1B N2B 1.358(11)
N1B C2B 1.399(12)
N1B C5B 1.475(12)
C2B C3B 1.283(15)
C2B H2B 0.9300
C3B N2B 1.363(12)
C3B H3B 0.9300
N2B C4B 1.466(13)
C4B H4B1 0.9600
C4B H4B2 0.9600
C4B H4B3 0.9600
C5B C6B 1.512(14)
C5B C10B 1.516(13)
C5B H5B 0.9800
C6B O1B 1.398(12)
C6B C7B 1.515(16)
C6B H6B 0.9800
C7B C8B 1.520(17)
C7B H7B1 0.9700
C7B H7B2 0.9700
C8B C9B 1.505(19)
C8B H8B1 0.9700
C8B H8B2 0.9700
C9B C10B 1.487(18)
C9B H9B1 0.9700
C9B H9B2 0.9700
C10B H10C 0.9700
C10B H10D 0.9700
C1C N2C 1.361(11)
C1C N1C 1.367(10)
N1C C2C 1.399(11)
N1C C5C 1.437(11)
C2C C3C 1.324(13)
C2C H2C 0.9300
C3C N2C 1.386(11)
C3C H3C 0.9300
N2C C4C 1.461(12)
C4C H4C1 0.9600
C4C H4C2 0.9600
C4C H4C3 0.9600
C5C C10C 1.530(13)
C5C C6C 1.533(13)
C5C H5C 0.9800
C6C O1C 1.417(11)
C6C C7C 1.504(13)
C6C H6C 0.9800
C7C C8C 1.534(16)
C7C H7C1 0.9700
C7C H7C2 0.9700
C8C C9C 1.502(16)
C8C H8C1 0.9700
C8C H8C2 0.9700
C9C C10C 1.525(15)
C9C H9C1 0.9700
C9C H9C2 0.9700
C10C H10E 0.9700
C10C H10F 0.9700
C1D N2D 1.311(12)
C1D N1D 1.356(11)
N1D C2D 1.382(12)
N1D C5D 1.461(12)
C2D C3D 1.314(14)
C2D H2D 0.9300
C3D N2D 1.363(11)
C3D H3D 0.9300
N2D C4D 1.474(12)
C4D H4D1 0.9600
C4D H4D2 0.9600
C4D H4D3 0.9600
C5D C6D 1.496(14)
C5D C10D 1.503(14)
C5D H5D 0.9800
C6D O1D 1.409(13)
C6D C7D 1.510(15)
C6D H6D 0.9800
C7D C8D 1.493(17)
C7D H7D1 0.9700
C7D H7D2 0.9700
C8D C9D 1.49(2)
C8D H8D1 0.9700
C8D H8D2 0.9700
C9D C10D 1.539(18)
C9D H9D1 0.9700
C9D H9D2 0.9700
C10D H10G 0.9700
C10D H10H 0.9700
Ag5 C1G 2.088(9)
Ag5 C1H 2.104(10)
Ag5 Ag7 3.1859(14)
Ag6 C1F 2.089(10)
Ag6 C1E 2.096(11)
Ag6 Ag7 3.2760(14)
Ag7 I5 2.7199(11)
Ag7 I6 2.8060(11)
Ag7 I7 2.8391(13)
Ag7 Ag8 3.2676(15)
Ag8 I8 2.7105(15)
Ag8 I6 2.7789(14)
Ag8 I7 2.8376(13)
C1E N2E 1.344(13)
C1E N1E 1.356(12)
N1E C2E 1.405(13)
N1E C5E 1.461(13)
C2E C3E 1.318(16)
C2E H2E 0.9300
C3E N2E 1.379(15)
C3E H3E 0.9300
N2E C4E 1.497(15)
C4E H4E1 0.9600
C4E H4E2 0.9600
C4E H4E3 0.9600
C5E C6E 1.519(13)
C5E C10E 1.520(14)
C5E H5E 0.9800
C6E O1E 1.418(12)
C6E C7E 1.511(15)
C6E H6E 0.9800
C7E C8E 1.529(15)
C7E H7E1 0.9700
C7E H7E2 0.9700
C8E C9E 1.493(16)
C8E H8E1 0.9700
C8E H8E2 0.9700
C9E C10E 1.484(16)
C9E H9E1 0.9700
C9E H9E2 0.9700
C10E H10I 0.9700
C10E H10J 0.9700
C1F N2F 1.340(12)
C1F N1F 1.367(13)
N1F C2F 1.358(13)
N1F C5F 1.453(13)
C2F C3F 1.356(17)
C2F H2F 0.9300
C3F N2F 1.363(14)
C3F H3F 0.9300
N2F C4F 1.472(15)
C4F H4F1 0.9600
C4F H4F2 0.9600
C4F H4F3 0.9600
C5F C10F 1.508(16)
C5F C6F 1.530(15)
C5F H5F 0.9800
C6F O1F 1.424(13)
C6F C7F 1.511(16)
C6F H6F 0.9800
C7F C8F 1.534(18)
C7F H7F1 0.9700
C7F H7F2 0.9700
C8F C9F 1.500(19)
C8F H8F1 0.9700
C8F H8F2 0.9700
C9F C10F 1.521(18)
C9F H9F1 0.9700
C9F H9F2 0.9700
C10F H10K 0.9700
C10F H10L 0.9700
C1G N1G 1.359(13)
C1G N2G 1.362(12)
N1G C2G 1.381(12)
N1G C5G 1.472(14)
C2G C3G 1.360(17)
C2G H2G 0.9300
C3G N2G 1.350(13)
C3G H3G 0.9300
N2G C4G 1.439(14)
C4G H4G1 0.9600
C4G H4G2 0.9600
C4G H4G3 0.9600
C5G C6G 1.506(16)
C5G C10G 1.528(15)
C5G H5G 0.9800
C6G O1G 1.384(14)
C6G C7G 1.536(18)
C6G H6G 0.9800
C7G C8G 1.52(2)
C7G H7G1 0.9700
C7G H7G2 0.9700
C8G C9G 1.52(2)
C8G H8G1 0.9700
C8G H8G2 0.9700
C9G C10G 1.52(2)
C9G H9G1 0.9700
C9G H9G2 0.9700
C10G H10M 0.9700
C10G H10N 0.9700
C1H N2H 1.344(12)
C1H N1H 1.360(12)
N1H C2H 1.410(12)
N1H C5H 1.428(13)
C2H C3H 1.296(15)
C2H H2H 0.9300
C3H N2H 1.364(13)
C3H H3H 0.9300
N2H C4H 1.454(14)
C4H H4H1 0.9600
C4H H4H2 0.9600
C4H H4H3 0.9600
C5H C10H 1.528(15)
C5H C6H 1.530(16)
C5H H5H 0.9800
C6H O1H 1.412(14)
C6H C7H 1.503(16)
C6H H6H 0.9800
C7H C8H 1.51(2)
C7H H7H1 0.9700
C7H H7H2 0.9700
C8H C9H 1.48(2)
C8H H8H1 0.9700
C8H H8H2 0.9700
C9H C10H 1.511(17)
C9H H9H1 0.9700
C9H H9H2 0.9700
C10H H10O 0.9700
C10H H10P 0.9700
C1 C2 1.33(2)
C1 H1I 0.9600
C1 H1J 0.9600
C1 H1K 0.9600
C2 N1 1.19(2)
C3 C4 1.47(2)
C3 H3I 0.9600
C3 H3J 0.9600
C3 H3K 0.9600
C4 N2 1.101(17)
